data_1516962
loop_
_publ_author_name
'Smre\<cki, Neven'
'Kukovec, Boris-Marko'
'\/Dakovi\'c, Marijana'
'Popovi\'c, Zora'

_publ_section_title
;
 Nickel(II) complexes with N--aralkyliminodiacetic acids: preparation,
 spectroscopic, structural and thermal characterization
;
_journal_name_full
;
Inorganica Chimica Acta
;
_journal_page_first 122
_journal_page_last 129
_journal_volume 400
_journal_year 2013
_chemical_formula_moiety 'C11 H17 N Ni O7, H2 O'
_chemical_formula_sum 'C11 H19 N Ni O8'
_chemical_formula_weight 351.98
_space_group_IT_number 29
_symmetry_cell_setting orthorhombic
_symmetry_space_group_name_Hall 'P 2c -2ac'
_symmetry_space_group_name_H-M 'P c a 21'
_atom_sites_solution_hydrogens geom
_atom_sites_solution_primary direct
_atom_sites_solution_secondary difmap
_cell_angle_alpha 90.00
_cell_angle_beta 90.00
_cell_angle_gamma 90.00
_cell_formula_units_Z 4
_cell_length_a 11.3509(2)
_cell_length_b 16.7012(3)
_cell_length_c 7.47570(10)
_cell_measurement_reflns_used 7499
_cell_measurement_temperature 296(2)
_cell_measurement_theta_max 32.07
_cell_measurement_theta_min 3.78
_cell_volume 1417.20(4)
_computing_cell_refinement 'CrysAlis (Oxford Diffraction, 2008)'
_computing_data_collection 'CrysAlis (Oxford Diffraction, 2008)'
_computing_data_reduction 'CrysAlis (Oxford Diffraction, 2008)'
_computing_molecular_graphics 'ORTEP-3 (Farrugia, 2001), MERCURY 2.3 (CCDC, 2008)'
_computing_publication_material 'SHELXL-97 (Sheldrick, 1997)'
_computing_structure_refinement 'SHELXL-97 (Sheldrick, 1997)'
_computing_structure_solution 'SHELXS-97 (Sheldrick, 1997)'
_diffrn_ambient_temperature 296(2)
_diffrn_measured_fraction_theta_full 0.992
_diffrn_measured_fraction_theta_max 0.992
_diffrn_measurement_device_type 'Oxford Diffraction Xcalibur2 diffractometer with Sapphire 3 CCD detector'
_diffrn_measurement_method '\w-scan and \f-scan'
_diffrn_radiation_monochromator graphite
_diffrn_radiation_source 'fine-focus sealed tube'
_diffrn_radiation_type MoK\a
_diffrn_radiation_wavelength 0.71073
_diffrn_reflns_av_R_equivalents 0.0201
_diffrn_reflns_av_sigmaI/netI 0.0304
_diffrn_reflns_limit_h_max 15
_diffrn_reflns_limit_h_min -15
_diffrn_reflns_limit_k_max 17
_diffrn_reflns_limit_k_min -23
_diffrn_reflns_limit_l_max 8
_diffrn_reflns_limit_l_min -10
_diffrn_reflns_number 12162
_diffrn_reflns_theta_full 30.00
_diffrn_reflns_theta_max 30.00
_diffrn_reflns_theta_min 3.79
_exptl_absorpt_coefficient_mu 1.408
_exptl_absorpt_correction_T_max 0.800
_exptl_absorpt_correction_T_min 0.600
_exptl_absorpt_correction_type multi-scan
_exptl_absorpt_process_details 'CrysAlis, Version 1.171.32.29 (Oxford Diffraction, 2008)'
_exptl_crystal_colour blue
_exptl_crystal_density_diffrn 1.650
_exptl_crystal_density_method 'not measured'
_exptl_crystal_description prism
_exptl_crystal_F_000 736
_exptl_crystal_size_max 0.49
_exptl_crystal_size_mid 0.31
_exptl_crystal_size_min 0.16
_refine_diff_density_max 0.294
_refine_diff_density_min -0.198
_refine_diff_density_rms 0.051
_refine_ls_abs_structure_details 'Flack H D (1983), Acta Cryst. A39, 876-881'
_refine_ls_abs_structure_Flack -0.001(12)
_refine_ls_extinction_method none
_refine_ls_goodness_of_fit_ref 0.921
_refine_ls_hydrogen_treatment mixed
_refine_ls_matrix_type full
_refine_ls_number_parameters 214
_refine_ls_number_reflns 3802
_refine_ls_number_restraints 9
_refine_ls_restrained_S_all 0.923
_refine_ls_R_factor_all 0.0410
_refine_ls_R_factor_gt 0.0275
_refine_ls_shift/su_max 0.001
_refine_ls_shift/su_mean 0.000
_refine_ls_structure_factor_coef Fsqd
_refine_ls_weighting_details 'calc w=1/[\s^2^(Fo^2^)+(0.0368P)^2^+0.0000P] where P=(Fo^2^+2Fc^2^)/3'
_refine_ls_weighting_scheme calc
_refine_ls_wR_factor_gt 0.0585
_refine_ls_wR_factor_ref 0.0613
_reflns_number_gt 2933
_reflns_number_total 3802
_reflns_threshold_expression I>2\s(I)
_cod_data_source_file ICA-2013-400-122-129-1.cif
_cod_data_source_block 1
_cod_original_sg_symbol_H-M 'P ca21'
_cod_database_code 1516962

loop_
_symmetry_equiv_pos_as_xyz
'x, y, z'
'-x, -y, z+1/2'
'x+1/2, -y, z'
'-x+1/2, y, z+1/2'

loop_
_atom_site_label
_atom_site_type_symbol
_atom_site_fract_x
_atom_site_fract_y
_atom_site_fract_z
_atom_site_U_iso_or_equiv
_atom_site_adp_type
_atom_site_occupancy
_atom_site_symmetry_multiplicity
_atom_site_calc_flag
_atom_site_refinement_flags
Ni1 Ni 0.00415(2) 0.371116(12) 0.23762(7) 0.02291(6) Uani 1 1 d .
N1 N 0.01864(13) 0.24543(10) 0.2805(2) 0.0257(4) Uani 1 1 d .
O1 O -0.03633(16) 0.36653(9) -0.0317(2) 0.0299(4) Uani 1 1 d D
H11 H 0.0178(18) 0.3561(15) -0.092(4) 0.036 Uiso 1 1 d D
H12 H -0.0858(18) 0.3332(12) -0.059(3) 0.036 Uiso 1 1 d D
O2 O 0.17394(13) 0.38909(10) 0.1585(3) 0.0416(4) Uani 1 1 d D
H21 H 0.2330(18) 0.3679(13) 0.202(3) 0.050 Uiso 1 1 d D
H22 H 0.187(2) 0.4376(10) 0.144(4) 0.050 Uiso 1 1 d D
O3 O -0.02827(13) 0.49284(8) 0.2452(3) 0.0365(4) Uani 1 1 d D
H31 H 0.013(2) 0.5136(18) 0.306(3) 0.044 Uiso 1 1 d D
H32 H -0.038(2) 0.5248(14) 0.168(3) 0.044 Uiso 1 1 d D
O4 O 0.04760(19) 0.37566(9) 0.5024(2) 0.0387(4) Uani 1 1 d .
O5 O -0.16616(12) 0.35130(9) 0.3004(2) 0.0327(4) Uani 1 1 d .
O6 O 0.11909(12) 0.30159(8) 0.7242(2) 0.0352(3) Uani 1 1 d .
O7 O -0.29359(12) 0.25680(9) 0.3772(3) 0.0525(5) Uani 1 1 d .
O8 O 0.2208(3) 0.53764(15) 0.0767(4) 0.1015(11) Uani 1 1 d D
H81 H 0.192(4) 0.564(2) -0.002(4) 0.122 Uiso 1 1 d D
H82 H 0.252(4) 0.562(2) 0.152(4) 0.122 Uiso 1 1 d D
C1 C 0.08179(17) 0.31104(13) 0.5692(3) 0.0281(5) Uani 1 1 d .
C2 C 0.0860(3) 0.23929(15) 0.4481(3) 0.0538(8) Uani 1 1 d .
H2A H 0.1677 0.2288 0.4182 0.065 Uiso 1 1 calc R
H2B H 0.0571 0.1933 0.5142 0.065 Uiso 1 1 calc R
C3 C -0.19446(17) 0.27903(13) 0.3298(3) 0.0327(5) Uani 1 1 d .
C4 C -0.10380(18) 0.21610(14) 0.2972(5) 0.0514(9) Uani 1 1 d .
H4A H -0.1069 0.1779 0.3947 0.062 Uiso 1 1 calc R
H4B H -0.1243 0.1877 0.1883 0.062 Uiso 1 1 calc R
C5 C 0.0827(2) 0.20357(13) 0.1347(3) 0.0384(6) Uani 1 1 d .
H5A H 0.1583 0.2296 0.1187 0.046 Uiso 1 1 calc R
H5B H 0.0385 0.2107 0.0247 0.046 Uiso 1 1 calc R
C6 C 0.10407(18) 0.11532(13) 0.1607(3) 0.0316(5) Uani 1 1 d .
C7 C 0.0221(2) 0.05957(15) 0.1031(4) 0.0392(6) Uani 1 1 d .
H7 H -0.0469 0.0770 0.0485 0.047 Uiso 1 1 calc R
C8 C 0.0412(2) -0.02160(16) 0.1255(4) 0.0505(7) Uani 1 1 d .
H8 H -0.0150 -0.0581 0.0863 0.061 Uiso 1 1 calc R
C9 C 0.1421(3) -0.04835(15) 0.2051(4) 0.0533(7) Uani 1 1 d .
H9 H 0.1544 -0.1029 0.2208 0.064 Uiso 1 1 calc R
C10 C 0.2256(2) 0.00582(13) 0.2618(4) 0.0483(7) Uani 1 1 d .
H10 H 0.2945 -0.0120 0.3160 0.058 Uiso 1 1 calc R
C11 C 0.20649(17) 0.08678(13) 0.2377(3) 0.0394(5) Uani 1 1 d .
H11A H 0.2639 0.1230 0.2743 0.047 Uiso 1 1 calc R

loop_
_atom_site_aniso_label
_atom_site_aniso_U_11
_atom_site_aniso_U_22
_atom_site_aniso_U_33
_atom_site_aniso_U_23
_atom_site_aniso_U_13
_atom_site_aniso_U_12
Ni1 0.02273(10) 0.02143(11) 0.02458(11) -0.00030(15) 0.00073(11) 0.00047(9)
N1 0.0240(8) 0.0229(8) 0.0302(12) -0.0023(7) -0.0012(6) 0.0031(6)
O1 0.0261(8) 0.0360(10) 0.0277(9) -0.0023(7) 0.0006(7) -0.0010(7)
O2 0.0229(7) 0.0354(9) 0.0666(12) 0.0119(9) 0.0011(8) -0.0021(7)
O3 0.0483(9) 0.0236(7) 0.0377(9) 0.0023(10) -0.0054(11) 0.0025(6)
O4 0.0594(11) 0.0278(10) 0.0289(10) -0.0047(7) -0.0110(9) 0.0050(8)
O5 0.0262(7) 0.0265(7) 0.0453(10) -0.0004(7) 0.0081(6) 0.0030(6)
O6 0.0395(7) 0.0412(8) 0.0250(8) -0.0002(8) -0.0084(7) 0.0028(6)
O7 0.0294(8) 0.0428(10) 0.0854(13) 0.0004(10) 0.0246(9) -0.0025(7)
O8 0.125(2) 0.0623(15) 0.117(2) 0.0493(15) -0.0832(18) -0.0519(15)
C1 0.0230(9) 0.0331(12) 0.0282(12) -0.0018(10) 0.0031(8) -0.0003(8)
C2 0.085(2) 0.0380(15) 0.0390(15) -0.0061(12) -0.0274(14) 0.0184(13)
C3 0.0257(10) 0.0359(12) 0.0365(13) -0.0036(10) 0.0030(9) 0.0019(9)
C4 0.0272(10) 0.0216(11) 0.105(3) 0.0020(13) 0.0116(13) -0.0015(8)
C5 0.0481(14) 0.0312(13) 0.0358(14) -0.0049(11) 0.0139(11) 0.0005(10)
C6 0.0351(11) 0.0307(11) 0.0291(11) -0.0051(10) 0.0084(9) 0.0038(9)
C7 0.0413(13) 0.0358(14) 0.0406(14) -0.0120(11) -0.0047(10) 0.0097(10)
C8 0.0514(14) 0.0342(15) 0.0659(19) -0.0144(13) 0.0074(14) -0.0055(12)
C9 0.0690(17) 0.0348(13) 0.056(2) 0.0009(13) 0.0189(13) 0.0164(12)
C10 0.0524(15) 0.0503(15) 0.0421(18) -0.0062(12) -0.0052(13) 0.0196(12)
C11 0.0340(10) 0.0410(12) 0.0431(12) -0.0119(14) 0.0004(13) 0.0049(8)

loop_
_atom_type_symbol
_atom_type_description
_atom_type_scat_dispersion_real
_atom_type_scat_dispersion_imag
_atom_type_scat_source
C C 0.0033 0.0016 'International Tables Vol C Tables 4.2.6.8 and 6.1.1.4'
H H 0.0000 0.0000 'International Tables Vol C Tables 4.2.6.8 and 6.1.1.4'
Ni Ni 0.3393 1.1124 'International Tables Vol C Tables 4.2.6.8 and 6.1.1.4'
N N 0.0061 0.0033 'International Tables Vol C Tables 4.2.6.8 and 6.1.1.4'
O O 0.0106 0.0060 'International Tables Vol C Tables 4.2.6.8 and 6.1.1.4'

loop_
_geom_angle_atom_site_label_1
_geom_angle_atom_site_label_2
_geom_angle_atom_site_label_3
_geom_angle
O5 Ni1 O2 176.49(8)
O5 Ni1 O4 90.70(8)
O2 Ni1 O4 92.72(8)
O5 Ni1 O1 90.42(7)
O2 Ni1 O1 86.16(8)
O4 Ni1 O1 178.87(9)
O5 Ni1 O3 89.10(6)
O2 Ni1 O3 91.80(7)
O4 Ni1 O3 88.85(8)
O1 Ni1 O3 91.35(8)
O5 Ni1 N1 82.95(6)
O2 Ni1 N1 96.65(6)
O4 Ni1 N1 82.65(6)
O1 Ni1 N1 97.31(6)
O3 Ni1 N1 168.27(8)
C2 N1 C4 113.2(2)
C2 N1 C5 109.76(18)
C4 N1 C5 111.47(18)
C2 N1 Ni1 103.70(13)
C4 N1 Ni1 105.46(12)
C5 N1 Ni1 113.04(13)
Ni1 O1 H11 113(2)
Ni1 O1 H12 114.8(17)
H11 O1 H12 104(3)
Ni1 O2 H21 126.3(19)
Ni1 O2 H22 110.2(18)
H21 O2 H22 109(2)
Ni1 O3 H31 111(2)
Ni1 O3 H32 132(2)
H31 O3 H32 103(3)
C1 O4 Ni1 115.49(14)
C3 O5 Ni1 116.06(12)
H81 O8 H82 115(4)
O6 C1 O4 126.0(2)
O6 C1 C2 116.7(2)
O4 C1 C2 117.2(2)
N1 C2 C1 116.16(19)
N1 C2 H2A 108.2
C1 C2 H2A 108.2
N1 C2 H2B 108.2
C1 C2 H2B 108.2
H2A C2 H2B 107.4
O7 C3 O5 124.47(19)
O7 C3 C4 117.59(19)
O5 C3 C4 117.89(18)
N1 C4 C3 115.40(18)
N1 C4 H4A 108.4
C3 C4 H4A 108.4
N1 C4 H4B 108.4
C3 C4 H4B 108.4
H4A C4 H4B 107.5
N1 C5 C6 116.40(19)
N1 C5 H5A 108.2
C6 C5 H5A 108.2
N1 C5 H5B 108.2
C6 C5 H5B 108.2
H5A C5 H5B 107.3
C11 C6 C7 117.6(2)
C11 C6 C5 121.8(2)
C7 C6 C5 120.6(2)
C8 C7 C6 121.1(2)
C8 C7 H7 119.5
C6 C7 H7 119.5
C9 C8 C7 120.3(3)
C9 C8 H8 119.9
C7 C8 H8 119.9
C8 C9 C10 119.8(2)
C8 C9 H9 120.1
C10 C9 H9 120.1
C9 C10 C11 119.7(2)
C9 C10 H10 120.2
C11 C10 H10 120.2
C10 C11 C6 121.6(2)
C10 C11 H11A 119.2
C6 C11 H11A 119.2

loop_
_geom_bond_atom_site_label_1
_geom_bond_atom_site_label_2
_geom_bond_distance
Ni1 O5 2.0166(14)
Ni1 O2 2.0382(15)
Ni1 O4 2.0411(18)
Ni1 O1 2.0666(19)
Ni1 O3 2.0667(15)
Ni1 N1 2.1298(17)
N1 C2 1.472(3)
N1 C4 1.479(2)
N1 C5 1.485(3)
O1 H11 0.781(16)
O1 H12 0.816(16)
O2 H21 0.823(16)
O2 H22 0.830(16)
O3 H31 0.741(17)
O3 H32 0.791(16)
O4 C1 1.251(3)
O5 C3 1.268(2)
O6 C1 1.244(2)
O7 C3 1.237(2)
O8 H81 0.804(19)
O8 H82 0.781(19)
C1 C2 1.503(3)
C2 H2A 0.9700
C2 H2B 0.9700
C3 C4 1.491(3)
C4 H4A 0.9700
C4 H4B 0.9700
C5 C6 1.507(3)
C5 H5A 0.9700
C5 H5B 0.9700
C6 C11 1.382(3)
C6 C7 1.385(3)
C7 C8 1.383(4)
C7 H7 0.9300
C8 C9 1.366(4)
C8 H8 0.9300
C9 C10 1.377(4)
C9 H9 0.9300
C10 C11 1.381(3)
C10 H10 0.9300
C11 H11A 0.9300

loop_
_geom_torsion_atom_site_label_1
_geom_torsion_atom_site_label_2
_geom_torsion_atom_site_label_3
_geom_torsion_atom_site_label_4
_geom_torsion
O5 Ni1 N1 C2 -109.23(16)
O2 Ni1 N1 C2 74.29(16)
O4 Ni1 N1 C2 -17.61(15)
O1 Ni1 N1 C2 161.25(15)
O3 Ni1 N1 C2 -61.5(3)
O5 Ni1 N1 C4 9.94(17)
O2 Ni1 N1 C4 -166.54(17)
O4 Ni1 N1 C4 101.56(18)
O1 Ni1 N1 C4 -79.58(17)
O3 Ni1 N1 C4 57.7(4)
O5 Ni1 N1 C5 131.96(15)
O2 Ni1 N1 C5 -44.52(15)
O4 Ni1 N1 C5 -136.42(15)
O1 Ni1 N1 C5 42.44(15)
O3 Ni1 N1 C5 179.7(3)
O5 Ni1 O4 C1 93.66(17)
O2 Ni1 O4 C1 -85.50(17)
O3 Ni1 O4 C1 -177.25(17)
N1 Ni1 O4 C1 10.86(17)
O4 Ni1 O5 C3 -85.09(15)
O1 Ni1 O5 C3 94.72(15)
O3 Ni1 O5 C3 -173.93(16)
N1 Ni1 O5 C3 -2.58(15)
Ni1 O4 C1 O6 175.37(16)
Ni1 O4 C1 C2 -0.2(3)
C4 N1 C2 C1 -90.7(3)
C5 N1 C2 C1 144.1(2)
Ni1 N1 C2 C1 23.1(3)
O6 C1 C2 N1 166.9(2)
O4 C1 C2 N1 -17.1(4)
Ni1 O5 C3 O7 176.75(19)
Ni1 O5 C3 C4 -6.1(3)
C2 N1 C4 C3 96.9(3)
C5 N1 C4 C3 -138.8(2)
Ni1 N1 C4 C3 -15.8(3)
O7 C3 C4 N1 -167.0(2)
O5 C3 C4 N1 15.7(4)
C2 N1 C5 C6 60.7(3)
C4 N1 C5 C6 -65.5(3)
Ni1 N1 C5 C6 175.94(16)
N1 C5 C6 C11 -92.5(3)
N1 C5 C6 C7 89.2(3)
C11 C6 C7 C8 1.3(4)
C5 C6 C7 C8 179.7(2)
C6 C7 C8 C9 -0.2(4)
C7 C8 C9 C10 -0.5(4)
C8 C9 C10 C11 0.0(4)
C9 C10 C11 C6 1.2(4)
C7 C6 C11 C10 -1.9(3)
C5 C6 C11 C10 179.8(2)
